data_7720679
loop_
_publ_author_name
'Shibata, Kaname'
'Michiue, Kenji'
'Motuzis, Ignas'
'Elsegood, Mark R. J.'
'Redshaw, Carl'

_publ_section_title
;
 Vanadyl complexes supported by O,O- and N,O-chelate ligation: structures
 and polymerization catalysis.
;
_journal_issue 14
_journal_name_full 'Dalton transactions (Cambridge, England : 2003)'
_journal_page_first 5644
_journal_page_last 5666
_journal_paper_doi 10.1039/d6dt00387g
_journal_volume 55
_journal_year 2026
_chemical_formula_moiety 'C19 H21 Br2 N O'
_chemical_formula_sum 'C19 H21 Br2 N O'
_chemical_formula_weight 439.19
_space_group_crystal_system triclinic
_space_group_IT_number 2
_space_group_name_Hall '-P 1'
_space_group_name_H-M_alt 'P -1'
_atom_sites_solution_hydrogens mixed
_atom_sites_solution_primary iterative
_atom_sites_solution_secondary difmap
_audit_creation_method SHELXL-2019/3
_audit_update_record
;
2026-01-19 deposited with the CCDC.	2026-03-10 downloaded from the CCDC.
;
_cell_angle_alpha 103.1633(10)
_cell_angle_beta 93.0781(9)
_cell_angle_gamma 105.7365(11)
_cell_formula_units_Z 4
_cell_length_a 8.27032(10)
_cell_length_b 11.96735(15)
_cell_length_c 19.8419(2)
_cell_measurement_reflns_used 35740
_cell_measurement_temperature 100(2)
_cell_measurement_theta_max 32.56
_cell_measurement_theta_min 1.83
_cell_volume 1826.54(4)
_computing_cell_refinement 'CrysAlisPro 1.171.43.121a (Rigaku OD, 2024)'
_computing_data_collection 'CrysAlisPro system (CCD 43.121a 64-bit (release 24-04-2024))'
_computing_data_reduction 'CrysAlisPro 1.171.43.121a (Rigaku OD, 2024)'
_computing_molecular_graphics 'Bruker SHELXTL'
_computing_publication_material 'Bruker SHELXTL'
_computing_structure_refinement 'SHELXL-2019/3 (Sheldrick, 2019)'
_computing_structure_solution 'SHELXT-2018/2 (Sheldrick, 2015)'
_diffrn_ambient_temperature 100(2)
_diffrn_detector_area_resol_mean 10
_diffrn_measured_fraction_theta_full 0.999
_diffrn_measured_fraction_theta_max 1.000
_diffrn_measurement_device 'four-circle diffractometer'
_diffrn_measurement_device_type
; 
Rigaku FRE+ equipped with Arc)Sec VHF Varimax confocal mirrors and an UG2 
goniometer and HyPix 6000HE detector 
;
_diffrn_measurement_method 'profile data from \w-scans'
_diffrn_radiation_collimation 0.2
_diffrn_radiation_type MoK\a
_diffrn_radiation_wavelength 0.71073
_diffrn_reflns_av_R_equivalents 0.0657
_diffrn_reflns_av_unetI/netI 0.0369
_diffrn_reflns_Laue_measured_fraction_full 0.999
_diffrn_reflns_Laue_measured_fraction_max 1.000
_diffrn_reflns_limit_h_max 12
_diffrn_reflns_limit_h_min -12
_diffrn_reflns_limit_k_max 18
_diffrn_reflns_limit_k_min -18
_diffrn_reflns_limit_l_max 30
_diffrn_reflns_limit_l_min -30
_diffrn_reflns_number 138537
_diffrn_reflns_point_group_measured_fraction_full 0.999
_diffrn_reflns_point_group_measured_fraction_max 1.000
_diffrn_reflns_theta_full 25.242
_diffrn_reflns_theta_max 33.140
_diffrn_reflns_theta_min 1.827
_diffrn_source 'Rotating Anode'
_exptl_absorpt_coefficient_mu 4.442
_exptl_absorpt_correction_T_max 1.000
_exptl_absorpt_correction_T_min 0.798
_exptl_absorpt_correction_type multi-scan
_exptl_absorpt_process_details
; 
CrysAlisPro 1.171.43.121a (Rigaku Oxford Diffraction, 2024) 
Empirical absorption correction using spherical harmonics, 
implemented in SCALE3 ABSPACK scaling algorithm. 
;
_exptl_crystal_colour colourless
_exptl_crystal_density_diffrn 1.597
_exptl_crystal_density_method 'not measured'
_exptl_crystal_description block
_exptl_crystal_F_000 880
_exptl_crystal_recrystallization_method 'Re-crystallisation from solvent: acetonitrile'
_exptl_crystal_size_max 0.070
_exptl_crystal_size_mid 0.060
_exptl_crystal_size_min 0.050
_refine_diff_density_max 0.578
_refine_diff_density_min -0.664
_refine_diff_density_rms 0.096
_refine_ls_extinction_method none
_refine_ls_goodness_of_fit_ref 1.224
_refine_ls_hydrogen_treatment mixed
_refine_ls_matrix_type full
_refine_ls_number_parameters 580
_refine_ls_number_reflns 13940
_refine_ls_number_restraints 1131
_refine_ls_restrained_S_all 1.217
_refine_ls_R_factor_all 0.0753
_refine_ls_R_factor_gt 0.0498
_refine_ls_shift/su_max 0.002
_refine_ls_shift/su_mean 0.000
_refine_ls_structure_factor_coef Fsqd
_refine_ls_weighting_details 'w=1/[\s^2^(Fo^2^)+3.8831P] where P=(Fo^2^+2Fc^2^)/3'
_refine_ls_weighting_scheme calc
_refine_ls_wR_factor_gt 0.0858
_refine_ls_wR_factor_ref 0.0911
_reflns_Friedel_coverage 0.000
_reflns_number_gt 10574
_reflns_number_total 13940
_reflns_threshold_expression 'I > 2\s(I)'
_cod_data_source_file d6dt00387g2.cif
_cod_data_source_block LH
_cod_depositor_comments 'Adding full bibliography for 7720679--7720691.cif.'
_cod_database_code 7720679
_shelx_shelxl_version_number 2019/3
_shelx_space_group_comment
; 
The symmetry employed for this shelxl refinement is uniquely defined 
by the following loop, which should always be used as a source of 
symmetry information in preference to the above space-group names. 
They are only intended as comments. 
;
_shelx_estimated_absorpt_t_min 0.746
_shelx_estimated_absorpt_t_max 0.808

loop_
_space_group_symop_operation_xyz
'x, y, z'
'-x, -y, -z'

loop_
_atom_site_label
_atom_site_type_symbol
_atom_site_fract_x
_atom_site_fract_y
_atom_site_fract_z
_atom_site_U_iso_or_equiv
_atom_site_adp_type
_atom_site_occupancy
_atom_site_site_symmetry_order
_atom_site_calc_flag
_atom_site_refinement_flags_posn
_atom_site_refinement_flags_adp
_atom_site_refinement_flags_occupancy
_atom_site_disorder_assembly
_atom_site_disorder_group
O1 O 0.7028(2) 0.15501(17) 0.62042(10) 0.0206(4) Uani 1 1 d D . . . .
H1 H 0.669(4) 0.216(2) 0.6311(17) 0.024(9) Uiso 1 1 d D . . . .
C1 C 0.6962(3) 0.1241(2) 0.55059(13) 0.0176(5) Uani 1 1 d D . . . .
C2 C 0.7465(3) 0.0256(2) 0.51786(14) 0.0188(5) Uani 1 1 d D . . . .
Br1 Br 0.82587(4) -0.06277(2) 0.57304(2) 0.02474(6) Uani 1 1 d D . . . .
C3 C 0.7399(3) -0.0102(2) 0.44618(14) 0.0207(5) Uani 1 1 d D . . . .
H3 H 0.774162 -0.078313 0.425187 0.025 Uiso 1 1 calc R U . . .
C4 C 0.6829(3) 0.0542(2) 0.40529(13) 0.0210(5) Uani 1 1 d D . . . .
Br2 Br 0.67022(4) 0.00615(3) 0.30694(2) 0.03022(7) Uani 1 1 d D . . . .
C5 C 0.6335(3) 0.1539(2) 0.43564(13) 0.0198(5) Uani 1 1 d D . . . .
H5 H 0.595592 0.198122 0.407243 0.024 Uiso 1 1 calc R U . . .
C6 C 0.6394(3) 0.1895(2) 0.50820(13) 0.0171(5) Uani 1 1 d D . . . .
C7 C 0.5872(3) 0.2950(2) 0.53826(14) 0.0187(5) Uani 1 1 d D . . . .
H7 H 0.549919 0.336810 0.508139 0.022 Uiso 1 1 calc R U . . .
N1 N 0.5903(3) 0.33303(19) 0.60404(11) 0.0180(4) Uani 1 1 d D . . . .
C8 C 0.5499(3) 0.4425(2) 0.62917(13) 0.0173(5) Uani 1 1 d D . . . .
C9 C 0.4097(3) 0.4399(2) 0.66667(13) 0.0193(5) Uani 1 1 d D . . . .
C10 C 0.3670(4) 0.5460(2) 0.68912(14) 0.0224(5) Uani 1 1 d D . . . .
H10 H 0.270851 0.545446 0.713339 0.027 Uiso 1 1 calc R U . . .
C11 C 0.4622(4) 0.6524(2) 0.67673(14) 0.0227(5) Uani 1 1 d D . . . .
H11 H 0.429762 0.723653 0.691335 0.027 Uiso 1 1 calc R U . . .
C12 C 0.6049(4) 0.6544(2) 0.64294(14) 0.0223(5) Uani 1 1 d D . . . .
H12 H 0.671431 0.728238 0.635990 0.027 Uiso 1 1 calc R U . . .
C13 C 0.6535(3) 0.5508(2) 0.61883(13) 0.0190(5) Uani 1 1 d D . . . .
C14 C 0.3060(3) 0.3242(2) 0.68216(15) 0.0234(5) Uani 1 1 d D . . . .
H14 H 0.362996 0.260879 0.665703 0.028 Uiso 1 1 calc R U . . .
C15 C 0.2995(4) 0.3404(3) 0.76059(16) 0.0325(7) Uani 1 1 d D . . . .
H15A H 0.415037 0.368260 0.784864 0.049 Uiso 1 1 calc R U . . .
H15B H 0.239615 0.263529 0.769622 0.049 Uiso 1 1 calc R U . . .
H15C H 0.239773 0.399663 0.777545 0.049 Uiso 1 1 calc R U . . .
C16 C 0.1279(4) 0.2819(3) 0.64271(17) 0.0295(6) Uani 1 1 d D . . . .
H16A H 0.063784 0.207355 0.653191 0.044 Uiso 1 1 calc R U . . .
H16B H 0.134922 0.267712 0.592477 0.044 Uiso 1 1 calc R U . . .
H16C H 0.070509 0.343635 0.657153 0.044 Uiso 1 1 calc R U . . .
C17 C 0.8185(3) 0.5593(2) 0.58697(14) 0.0223(5) Uani 1 1 d D . . . .
H17 H 0.841046 0.479883 0.580997 0.027 Uiso 1 1 calc R U . . .
C18 C 0.9677(4) 0.6543(3) 0.63597(17) 0.0342(7) Uani 1 1 d D . . . .
H18A H 1.073539 0.652813 0.616339 0.051 Uiso 1 1 calc R U . . .
H18B H 0.972759 0.636689 0.681779 0.051 Uiso 1 1 calc R U . . .
H18C H 0.951785 0.733880 0.640990 0.051 Uiso 1 1 calc R U . . .
C19 C 0.8078(4) 0.5848(3) 0.51507(15) 0.0280(6) Uani 1 1 d D . . . .
H19A H 0.784843 0.662070 0.519230 0.042 Uiso 1 1 calc R U . . .
H19B H 0.716334 0.521077 0.483763 0.042 Uiso 1 1 calc R U . . .
H19C H 0.915410 0.587554 0.496097 0.042 Uiso 1 1 calc R U . . .
O2 O 0.7360(6) 0.6457(4) 0.7972(2) 0.0318(10) Uani 0.5234(17) 1 d D . P A 1
H2 H 0.690918 0.701432 0.800429 0.048 Uiso 0.5234(17) 1 calc R U P A 1
C20 C 0.7358(7) 0.6128(5) 0.8575(3) 0.0192(8) Uani 0.5234(17) 1 d D U P A 1
C21 C 0.7832(9) 0.5087(6) 0.8600(3) 0.0196(9) Uani 0.5234(17) 1 d D U P A 1
Br3 Br 0.8405(2) 0.41967(13) 0.77874(8) 0.0325(2) Uani 0.5234(17) 1 d D U P A 1
C22 C 0.7890(12) 0.4722(7) 0.9210(3) 0.0183(10) Uani 0.5234(17) 1 d D U P A 1
H22 H 0.822395 0.402685 0.922196 0.022 Uiso 0.5234(17) 1 calc R U P A 1
C23 C 0.7454(7) 0.5382(5) 0.9809(3) 0.0187(8) Uani 0.5234(17) 1 d D U P A 1
Br4 Br 0.75424(8) 0.48845(7) 1.06472(3) 0.02781(19) Uani 0.5234(17) 1 d D U P A 1
C24 C 0.6978(6) 0.6400(4) 0.9799(3) 0.0187(8) Uani 0.5234(17) 1 d D U P A 1
H24 H 0.668927 0.684546 1.021156 0.022 Uiso 0.5234(17) 1 calc R U P A 1
C25 C 0.6921(6) 0.6775(4) 0.9185(3) 0.0166(7) Uani 0.5234(17) 1 d D U P A 1
C26 C 0.6410(6) 0.7853(4) 0.9189(3) 0.0187(7) Uani 0.5234(17) 1 d D U P A 1
H26 H 0.614673 0.828041 0.961338 0.022 Uiso 0.5234(17) 1 calc R U P A 1
N2 N 0.6303(6) 0.8246(4) 0.8647(3) 0.0225(8) Uani 0.5234(17) 1 d D U P A 1
C27 C 0.5654(8) 0.9421(6) 0.8886(3) 0.0251(9) Uani 0.5234(17) 1 d D U P A 1
C28 C 0.4002(8) 0.9431(6) 0.9026(3) 0.0287(10) Uani 0.5234(17) 1 d D U P A 1
C29 C 0.3433(4) 1.0317(3) 0.88729(17) 0.0328(6) Uani 1 1 d D U . . .
H29 H 0.227025 1.026689 0.888911 0.039 Uiso 0.5234(17) 1 calc R U P A 1
H29X H 0.237855 1.034871 0.903106 0.039 Uiso 0.4766(17) 1 calc R U P A 2
C30 C 0.4485(4) 1.1289(3) 0.86940(15) 0.0285(6) Uani 1 1 d D U . . .
H30 H 0.410091 1.196160 0.867288 0.034 Uiso 1 1 calc R U . . .
C31 C 0.6097(4) 1.1283(2) 0.85457(14) 0.0252(5) Uani 1 1 d D U . . .
H31 H 0.679998 1.193989 0.840578 0.030 Uiso 0.5234(17) 1 calc R U P A 1
H31X H 0.679194 1.195173 0.841350 0.030 Uiso 0.4766(17) 1 calc R U P A 2
C32 C 0.6705(15) 1.0318(12) 0.8599(13) 0.0268(10) Uani 0.5234(17) 1 d D U P A 1
C33 C 0.2776(7) 0.8388(5) 0.9220(3) 0.0274(10) Uani 0.5234(17) 1 d D U P A 1
H33 H 0.343149 0.808621 0.953920 0.033 Uiso 0.5234(17) 1 calc R U P A 1
C34 C 0.1317(7) 0.8681(6) 0.9584(4) 0.0324(12) Uani 0.5234(17) 1 d D U P A 1
H34A H 0.059908 0.795638 0.968727 0.049 Uiso 0.5234(17) 1 calc R U P A 1
H34B H 0.176470 0.930115 1.001972 0.049 Uiso 0.5234(17) 1 calc R U P A 1
H34C H 0.064553 0.897281 0.927971 0.049 Uiso 0.5234(17) 1 calc R U P A 1
C35 C 0.2058(8) 0.7360(6) 0.8547(4) 0.0418(14) Uani 0.5234(17) 1 d D U P A 1
H35A H 0.299604 0.716956 0.831061 0.063 Uiso 0.5234(17) 1 calc R U P A 1
H35B H 0.137009 0.664702 0.867090 0.063 Uiso 0.5234(17) 1 calc R U P A 1
H35C H 0.135485 0.761720 0.823485 0.063 Uiso 0.5234(17) 1 calc R U P A 1
C36 C 0.8483(4) 1.0339(3) 0.84164(19) 0.0357(7) Uani 1 1 d D U . . .
H36 H 0.888647 0.980133 0.865972 0.043 Uiso 1 1 calc R U . A 1
C37 C 0.9760(5) 1.1601(4) 0.8660(3) 0.0594(12) Uani 1 1 d D U . . .
H37A H 1.089320 1.155444 0.856366 0.089 Uiso 1 1 calc R U . . .
H37B H 0.976959 1.191368 0.916211 0.089 Uiso 1 1 calc R U . . .
H37C H 0.942986 1.213742 0.840908 0.089 Uiso 1 1 calc R U . . .
C38 C 0.8446(5) 0.9850(4) 0.7642(2) 0.0565(11) Uani 1 1 d D U . . .
H38A H 0.771888 0.901864 0.750019 0.085 Uiso 1 1 calc R U . . .
H38B H 0.959591 0.987626 0.753386 0.085 Uiso 1 1 calc R U . . .
H38C H 0.799834 1.033777 0.738871 0.085 Uiso 1 1 calc R U . . .
O2X O 0.6732(5) 0.7380(4) 0.9998(2) 0.0231(8) Uani 0.4766(17) 1 d D U P A 2
H2X H 0.650223 0.793923 0.986028 0.035 Uiso 0.4766(17) 1 calc R U P A 2
C20X C 0.7045(7) 0.6604(5) 0.9458(3) 0.0170(8) Uani 0.4766(17) 1 d D U P A 2
C21X C 0.7492(8) 0.5605(5) 0.9577(3) 0.0186(8) Uani 0.4766(17) 1 d D U P A 2
Br3X Br 0.75348(9) 0.53705(8) 1.04845(4) 0.0271(2) Uani 0.4766(17) 1 d D U P A 2
C22X C 0.7879(14) 0.4796(8) 0.9040(4) 0.0189(11) Uani 0.4766(17) 1 d D U P A 2
H22X H 0.818528 0.412827 0.912810 0.023 Uiso 0.4766(17) 1 calc R U P A 2
C23X C 0.7817(10) 0.4967(6) 0.8374(3) 0.0192(10) Uani 0.4766(17) 1 d D U P A 2
Br4X Br 0.8416(2) 0.38832(13) 0.76441(8) 0.0263(2) Uani 0.4766(17) 1 d D U P A 2
C24X C 0.7333(7) 0.5913(5) 0.8235(3) 0.0189(9) Uani 0.4766(17) 1 d D U P A 2
H24X H 0.725047 0.600012 0.777175 0.023 Uiso 0.4766(17) 1 calc R U P A 2
C25X C 0.6966(6) 0.6741(5) 0.8773(3) 0.0160(7) Uani 0.4766(17) 1 d D U P A 2
C26X C 0.6458(7) 0.7751(5) 0.8615(3) 0.0180(8) Uani 0.4766(17) 1 d D U P A 2
H26X H 0.634897 0.780355 0.814480 0.022 Uiso 0.4766(17) 1 calc R U P A 2
N2X N 0.6164(6) 0.8547(4) 0.9089(3) 0.0196(8) Uani 0.4766(17) 1 d D U P A 2
C27X C 0.5628(9) 0.9301(6) 0.8681(4) 0.0254(10) Uani 0.4766(17) 1 d D U P A 2
C28X C 0.3972(9) 0.9250(6) 0.8814(4) 0.0296(11) Uani 0.4766(17) 1 d D U P A 2
C32X C 0.6736(16) 1.0343(13) 0.8582(14) 0.0264(11) Uani 0.4766(17) 1 d D U P A 2
C33X C 0.2751(8) 0.8033(7) 0.8846(4) 0.0327(11) Uani 0.4766(17) 1 d D U P A 2
H33X H 0.341999 0.745506 0.886063 0.039 Uiso 0.4766(17) 1 calc R U P A 2
C34X C 0.1863(12) 0.8163(8) 0.9477(4) 0.0528(19) Uani 0.4766(17) 1 d D U P A 2
H34D H 0.269747 0.847182 0.989458 0.079 Uiso 0.4766(17) 1 calc R U P A 2
H34E H 0.119735 0.872456 0.946605 0.079 Uiso 0.4766(17) 1 calc R U P A 2
H34F H 0.110865 0.738037 0.948668 0.079 Uiso 0.4766(17) 1 calc R U P A 2
C35X C 0.1486(10) 0.7552(7) 0.8181(4) 0.0472(18) Uani 0.4766(17) 1 d D U P A 2
H35D H 0.210078 0.747348 0.777272 0.071 Uiso 0.4766(17) 1 calc R U P A 2
H35E H 0.072968 0.676527 0.818351 0.071 Uiso 0.4766(17) 1 calc R U P A 2
H35F H 0.081838 0.810946 0.816287 0.071 Uiso 0.4766(17) 1 calc R U P A 2

loop_
_atom_site_aniso_label
_atom_site_aniso_U_11
_atom_site_aniso_U_22
_atom_site_aniso_U_33
_atom_site_aniso_U_23
_atom_site_aniso_U_13
_atom_site_aniso_U_12
O1 0.0226(9) 0.0198(9) 0.0201(9) 0.0043(7) 0.0022(7) 0.0079(8)
C1 0.0130(10) 0.0208(12) 0.0196(12) 0.0083(9) 0.0022(9) 0.0029(9)
C2 0.0151(11) 0.0157(11) 0.0257(13) 0.0058(9) 0.0025(9) 0.0041(9)
Br1 0.02230(13) 0.01914(12) 0.03485(15) 0.00964(11) 0.00084(11) 0.00763(10)
C3 0.0174(11) 0.0149(11) 0.0268(13) 0.0010(10) 0.0055(10) 0.0030(9)
C4 0.0210(12) 0.0221(12) 0.0170(12) 0.0023(9) 0.0059(9) 0.0032(10)
Br2 0.03967(17) 0.02988(15) 0.01988(13) 0.00208(11) 0.00933(12) 0.01052(13)
C5 0.0190(12) 0.0209(12) 0.0194(12) 0.0053(10) 0.0043(9) 0.0050(10)
C6 0.0160(11) 0.0156(11) 0.0194(12) 0.0036(9) 0.0041(9) 0.0043(9)
C7 0.0167(11) 0.0168(11) 0.0234(12) 0.0065(9) 0.0030(9) 0.0050(9)
N1 0.0184(10) 0.0157(10) 0.0208(10) 0.0048(8) 0.0048(8) 0.0059(8)
C8 0.0188(11) 0.0149(11) 0.0192(12) 0.0043(9) 0.0036(9) 0.0064(9)
C9 0.0227(12) 0.0171(11) 0.0194(12) 0.0053(9) 0.0059(10) 0.0066(10)
C10 0.0243(13) 0.0220(12) 0.0245(13) 0.0068(10) 0.0086(10) 0.0109(10)
C11 0.0294(14) 0.0183(12) 0.0239(13) 0.0062(10) 0.0055(11) 0.0114(11)
C12 0.0282(14) 0.0176(12) 0.0235(13) 0.0073(10) 0.0074(11) 0.0081(10)
C13 0.0219(12) 0.0193(12) 0.0173(11) 0.0070(9) 0.0043(9) 0.0063(10)
C14 0.0230(13) 0.0200(12) 0.0295(14) 0.0092(11) 0.0095(11) 0.0061(10)
C15 0.0333(16) 0.0362(17) 0.0327(16) 0.0178(13) 0.0096(13) 0.0094(13)
C16 0.0259(14) 0.0238(14) 0.0355(16) 0.0050(12) 0.0089(12) 0.0026(11)
C17 0.0221(12) 0.0205(12) 0.0275(14) 0.0090(10) 0.0088(10) 0.0080(10)
C18 0.0261(15) 0.0358(17) 0.0375(17) 0.0104(14) 0.0056(13) 0.0022(13)
C19 0.0336(15) 0.0278(14) 0.0287(15) 0.0123(12) 0.0153(12) 0.0125(12)
O2 0.049(3) 0.037(2) 0.0198(19) 0.0132(17) 0.0083(18) 0.025(2)
C20 0.0203(15) 0.0202(16) 0.0176(17) 0.0063(15) 0.0009(16) 0.0060(14)
C21 0.0206(15) 0.0210(16) 0.019(2) 0.0051(16) 0.0027(19) 0.0085(14)
Br3 0.0494(5) 0.0316(7) 0.0226(6) 0.0064(4) 0.0088(4) 0.0212(5)
C22 0.0190(16) 0.0191(17) 0.019(2) 0.0066(17) 0.001(2) 0.0069(14)
C23 0.0187(16) 0.0184(16) 0.0196(18) 0.0068(14) 0.0017(16) 0.0046(14)
Br4 0.0333(3) 0.0312(4) 0.0235(3) 0.0146(3) 0.0040(2) 0.0103(2)
C24 0.0184(16) 0.0184(16) 0.0192(17) 0.0063(14) 0.0024(15) 0.0038(14)
C25 0.0158(14) 0.0176(14) 0.0174(16) 0.0069(13) 0.0017(14) 0.0046(12)
C26 0.0163(15) 0.0190(15) 0.0215(15) 0.0068(13) 0.0014(13) 0.0054(13)
N2 0.0202(16) 0.0235(17) 0.0235(16) 0.0112(16) -0.0037(14) 0.0028(15)
C27 0.0206(15) 0.0283(16) 0.0263(19) 0.0186(15) -0.0117(16) -0.0001(13)
C28 0.0206(16) 0.0345(18) 0.029(2) 0.0210(16) -0.0116(17) -0.0030(15)
C29 0.0267(13) 0.0394(15) 0.0317(14) 0.0179(12) -0.0008(11) 0.0021(11)
C30 0.0354(14) 0.0230(12) 0.0258(13) 0.0054(10) 0.0075(11) 0.0061(11)
C31 0.0326(13) 0.0188(11) 0.0214(12) 0.0055(9) 0.0046(10) 0.0020(10)
C32 0.0229(17) 0.0258(17) 0.0302(19) 0.0145(16) -0.0075(16) 0.0004(15)
C33 0.0165(17) 0.030(2) 0.035(2) 0.0193(18) -0.0040(18) -0.0008(16)
C34 0.015(2) 0.034(3) 0.058(3) 0.029(3) 0.005(2) 0.008(2)
C35 0.022(3) 0.033(3) 0.060(3) 0.010(3) -0.009(3) -0.004(2)
C36 0.0232(12) 0.0362(15) 0.0515(17) 0.0272(13) -0.0007(12) 0.0026(11)
C37 0.0261(17) 0.050(2) 0.101(3) 0.040(2) -0.0126(19) -0.0041(16)
C38 0.037(2) 0.077(3) 0.061(2) 0.030(2) 0.0204(18) 0.013(2)
O2X 0.032(2) 0.0234(18) 0.0176(17) 0.0035(14) 0.0023(15) 0.0164(16)
C20X 0.0170(15) 0.0176(15) 0.0172(16) 0.0053(14) 0.0014(15) 0.0059(13)
C21X 0.0193(15) 0.0191(16) 0.0178(17) 0.0071(14) 0.0004(16) 0.0048(14)
Br3X 0.0379(4) 0.0302(4) 0.0190(3) 0.0102(3) 0.0033(2) 0.0160(3)
C22X 0.0186(17) 0.0184(18) 0.020(2) 0.0036(18) 0.003(2) 0.0073(15)
C23X 0.0208(17) 0.0173(17) 0.019(2) 0.0028(17) 0.002(2) 0.0069(14)
Br4X 0.0368(4) 0.0254(6) 0.0211(6) 0.0040(4) 0.0058(4) 0.0173(5)
C24X 0.0190(18) 0.0195(18) 0.018(2) 0.0021(17) 0.0013(18) 0.0084(15)
C25X 0.0153(15) 0.0167(15) 0.0166(16) 0.0053(14) 0.0009(14) 0.0048(13)
C26X 0.0161(17) 0.0198(18) 0.0192(17) 0.0085(16) 0.0005(14) 0.0044(15)
N2X 0.0163(15) 0.0207(16) 0.0221(17) 0.0089(14) -0.0023(14) 0.0038(13)
C27X 0.0208(15) 0.0287(16) 0.026(2) 0.0189(16) -0.0108(17) -0.0008(14)
C28X 0.0211(16) 0.0356(19) 0.031(2) 0.0224(17) -0.0109(18) -0.0034(15)
C32X 0.0232(17) 0.0256(18) 0.029(2) 0.0163(17) -0.0060(17) -0.0006(16)
C33X 0.0201(19) 0.037(2) 0.040(2) 0.020(2) -0.005(2) -0.0009(18)
C34X 0.046(4) 0.049(4) 0.048(3) 0.014(3) 0.004(3) -0.013(3)
C35X 0.038(4) 0.039(4) 0.045(4) -0.004(3) -0.001(3) -0.008(3)

loop_
_atom_type_symbol
_atom_type_description
_atom_type_scat_dispersion_real
_atom_type_scat_dispersion_imag
_atom_type_scat_source
C C 0.0033 0.0016 'International Tables Vol C Tables 4.2.6.8 and 6.1.1.4'
H H 0.0000 0.0000 'International Tables Vol C Tables 4.2.6.8 and 6.1.1.4'
N N 0.0061 0.0033 'International Tables Vol C Tables 4.2.6.8 and 6.1.1.4'
O O 0.0106 0.0060 'International Tables Vol C Tables 4.2.6.8 and 6.1.1.4'
Br Br -0.2901 2.4595 'International Tables Vol C Tables 4.2.6.8 and 6.1.1.4'

loop_
_geom_angle_atom_site_label_1
_geom_angle_atom_site_label_2
_geom_angle_atom_site_label_3
_geom_angle
_geom_angle_site_symmetry_1
_geom_angle_site_symmetry_3
_geom_angle_publ_flag
C1 O1 H1 107(2) . . ?
O1 C1 C2 120.2(2) . . ?
O1 C1 C6 121.9(2) . . ?
C2 C1 C6 117.8(2) . . ?
C3 C2 C1 122.1(2) . . ?
C3 C2 Br1 118.89(19) . . ?
C1 C2 Br1 119.00(19) . . ?
C2 C3 C4 119.4(2) . . ?
C2 C3 H3 120.3 . . ?
C4 C3 H3 120.3 . . ?
C3 C4 C5 120.5(2) . . ?
C3 C4 Br2 120.3(2) . . ?
C5 C4 Br2 119.2(2) . . ?
C4 C5 C6 119.9(2) . . ?
C4 C5 H5 120.0 . . ?
C6 C5 H5 120.0 . . ?
C5 C6 C1 120.2(2) . . ?
C5 C6 C7 118.4(2) . . ?
C1 C6 C7 121.4(2) . . ?
N1 C7 C6 121.8(2) . . ?
N1 C7 H7 119.1 . . ?
C6 C7 H7 119.1 . . ?
C7 N1 C8 117.9(2) . . ?
C9 C8 C13 121.5(2) . . ?
C9 C8 N1 118.3(2) . . ?
C13 C8 N1 120.1(2) . . ?
C10 C9 C8 118.3(2) . . ?
C10 C9 C14 120.5(2) . . ?
C8 C9 C14 121.2(2) . . ?
C11 C10 C9 121.1(2) . . ?
C11 C10 H10 119.4 . . ?
C9 C10 H10 119.4 . . ?
C12 C11 C10 119.7(2) . . ?
C12 C11 H11 120.2 . . ?
C10 C11 H11 120.2 . . ?
C11 C12 C13 121.8(2) . . ?
C11 C12 H12 119.1 . . ?
C13 C12 H12 119.1 . . ?
C12 C13 C8 117.4(2) . . ?
C12 C13 C17 119.7(2) . . ?
C8 C13 C17 122.8(2) . . ?
C9 C14 C16 110.8(2) . . ?
C9 C14 C15 110.9(2) . . ?
C16 C14 C15 110.9(2) . . ?
C9 C14 H14 108.0 . . ?
C16 C14 H14 108.0 . . ?
C15 C14 H14 108.0 . . ?
C14 C15 H15A 109.5 . . ?
C14 C15 H15B 109.5 . . ?
H15A C15 H15B 109.5 . . ?
C14 C15 H15C 109.5 . . ?
H15A C15 H15C 109.5 . . ?
H15B C15 H15C 109.5 . . ?
C14 C16 H16A 109.5 . . ?
C14 C16 H16B 109.5 . . ?
H16A C16 H16B 109.5 . . ?
C14 C16 H16C 109.5 . . ?
H16A C16 H16C 109.5 . . ?
H16B C16 H16C 109.5 . . ?
C13 C17 C19 112.2(2) . . ?
C13 C17 C18 111.1(2) . . ?
C19 C17 C18 110.5(2) . . ?
C13 C17 H17 107.6 . . ?
C19 C17 H17 107.6 . . ?
C18 C17 H17 107.6 . . ?
C17 C18 H18A 109.5 . . ?
C17 C18 H18B 109.5 . . ?
H18A C18 H18B 109.5 . . ?
C17 C18 H18C 109.5 . . ?
H18A C18 H18C 109.5 . . ?
H18B C18 H18C 109.5 . . ?
C17 C19 H19A 109.5 . . ?
C17 C19 H19B 109.5 . . ?
H19A C19 H19B 109.5 . . ?
C17 C19 H19C 109.5 . . ?
H19A C19 H19C 109.5 . . ?
H19B C19 H19C 109.5 . . ?
C20 O2 H2 109.5 . . ?
O2 C20 C25 123.1(5) . . ?
O2 C20 C21 118.6(5) . . ?
C25 C20 C21 118.3(5) . . ?
C22 C21 C20 121.1(6) . . ?
C22 C21 Br3 119.8(5) . . ?
C20 C21 Br3 119.1(4) . . ?
C21 C22 C23 119.5(6) . . ?
C21 C22 H22 120.3 . . ?
C23 C22 H22 120.3 . . ?
C24 C23 C22 120.7(5) . . ?
C24 C23 Br4 119.9(4) . . ?
C22 C23 Br4 119.4(4) . . ?
C23 C24 C25 120.1(5) . . ?
C23 C24 H24 119.9 . . ?
C25 C24 H24 119.9 . . ?
C24 C25 C20 120.3(5) . . ?
C24 C25 C26 119.0(5) . . ?
C20 C25 C26 120.7(5) . . ?
N2 C26 C25 122.9(5) . . ?
N2 C26 H26 118.6 . . ?
C25 C26 H26 118.6 . . ?
C26 N2 C27 105.9(5) . . ?
C28 C27 C32 121.5(6) . . ?
C28 C27 N2 126.4(5) . . ?
C32 C27 N2 105.7(6) . . ?
C29 C28 C27 117.5(5) . . ?
C29 C28 C33 119.6(5) . . ?
C27 C28 C33 122.1(6) . . ?
C28 C29 C30 122.3(4) . . ?
C30 C29 C28X 118.5(4) . . ?
C28 C29 H29 118.8 . . ?
C30 C29 H29 118.8 . . ?
C30 C29 H29X 120.7 . . ?
C28X C29 H29X 120.7 . . ?
C31 C30 C29 119.9(3) . . ?
C31 C30 H30 120.0 . . ?
C29 C30 H30 120.0 . . ?
C32X C31 C30 122.6(4) . . ?
C30 C31 C32 120.7(4) . . ?
C30 C31 H31 119.6 . . ?
C32 C31 H31 119.6 . . ?
C32X C31 H31X 118.7 . . ?
C30 C31 H31X 118.7 . . ?
C31 C32 C27 116.7(6) . . ?
C31 C32 C36 118.9(6) . . ?
C27 C32 C36 124.2(7) . . ?
C34 C33 C28 115.4(5) . . ?
C34 C33 C35 109.3(5) . . ?
C28 C33 C35 108.6(5) . . ?
C34 C33 H33 107.8 . . ?
C28 C33 H33 107.8 . . ?
C35 C33 H33 107.8 . . ?
C33 C34 H34A 109.5 . . ?
C33 C34 H34B 109.5 . . ?
H34A C34 H34B 109.5 . . ?
C33 C34 H34C 109.5 . . ?
H34A C34 H34C 109.5 . . ?
H34B C34 H34C 109.5 . . ?
C33 C35 H35A 109.5 . . ?
C33 C35 H35B 109.5 . . ?
H35A C35 H35B 109.5 . . ?
C33 C35 H35C 109.5 . . ?
H35A C35 H35C 109.5 . . ?
H35B C35 H35C 109.5 . . ?
C32X C36 C38 109.8(11) . . ?
C38 C36 C32 110.6(10) . . ?
C32X C36 C37 112.0(7) . . ?
C38 C36 C37 110.0(3) . . ?
C32 C36 C37 112.8(7) . . ?
C38 C36 H36 107.7 . . ?
C32 C36 H36 107.7 . . ?
C37 C36 H36 107.7 . . ?
C36 C37 H37A 109.5 . . ?
C36 C37 H37B 109.5 . . ?
H37A C37 H37B 109.5 . . ?
C36 C37 H37C 109.5 . . ?
H37A C37 H37C 109.5 . . ?
H37B C37 H37C 109.5 . . ?
C36 C38 H38A 109.5 . . ?
C36 C38 H38B 109.5 . . ?
H38A C38 H38B 109.5 . . ?
C36 C38 H38C 109.5 . . ?
H38A C38 H38C 109.5 . . ?
H38B C38 H38C 109.5 . . ?
C20X O2X H2X 109.5 . . ?
O2X C20X C25X 123.2(5) . . ?
O2X C20X C21X 118.8(5) . . ?
C25X C20X C21X 118.0(5) . . ?
C22X C21X C20X 121.1(6) . . ?
C22X C21X Br3X 120.0(5) . . ?
C20X C21X Br3X 118.9(4) . . ?
C21X C22X C23X 119.5(6) . . ?
C21X C22X H22X 120.3 . . ?
C23X C22X H22X 120.3 . . ?
C24X C23X C22X 120.9(6) . . ?
C24X C23X Br4X 119.7(5) . . ?
C22X C23X Br4X 119.4(5) . . ?
C23X C24X C25X 120.0(6) . . ?
C23X C24X H24X 120.0 . . ?
C25X C24X H24X 120.0 . . ?
C24X C25X C20X 120.4(5) . . ?
C24X C25X C26X 119.2(5) . . ?
C20X C25X C26X 120.4(5) . . ?
N2X C26X C25X 121.6(5) . . ?
N2X C26X H26X 119.2 . . ?
C25X C26X H26X 119.2 . . ?
C26X N2X C27X 101.6(5) . . ?
C32X C27X C28X 121.2(7) . . ?
C32X C27X N2X 122.7(9) . . ?
C28X C27X N2X 105.5(5) . . ?
C27X C28X C29 118.8(5) . . ?
C27X C28X C33X 118.7(6) . . ?
C29 C28X C33X 122.4(6) . . ?
C31 C32X C27X 117.9(7) . . ?
C31 C32X C36 122.3(6) . . ?
C27X C32X C36 119.2(7) . . ?
C34X C33X C35X 111.0(6) . . ?
C34X C33X C28X 111.1(7) . . ?
C35X C33X C28X 108.3(6) . . ?
C34X C33X H33X 108.8 . . ?
C35X C33X H33X 108.8 . . ?
C28X C33X H33X 108.8 . . ?
C33X C34X H34D 109.5 . . ?
C33X C34X H34E 109.5 . . ?
H34D C34X H34E 109.5 . . ?
C33X C34X H34F 109.5 . . ?
H34D C34X H34F 109.5 . . ?
H34E C34X H34F 109.5 . . ?
C33X C35X H35D 109.5 . . ?
C33X C35X H35E 109.5 . . ?
H35D C35X H35E 109.5 . . ?
C33X C35X H35F 109.5 . . ?
H35D C35X H35F 109.5 . . ?
H35E C35X H35F 109.5 . . ?

loop_
_geom_bond_atom_site_label_1
_geom_bond_atom_site_label_2
_geom_bond_distance
_geom_bond_site_symmetry_2
_geom_bond_publ_flag
O1 C1 1.344(3) . ?
O1 H1 0.837(18) . ?
C1 C2 1.390(4) . ?
C1 C6 1.413(3) . ?
C2 C3 1.382(4) . ?
C2 Br1 1.891(3) . ?
C3 C4 1.384(4) . ?
C3 H3 0.9500 . ?
C4 C5 1.384(4) . ?
C4 Br2 1.893(3) . ?
C5 C6 1.399(3) . ?
C5 H5 0.9500 . ?
C6 C7 1.455(3) . ?
C7 N1 1.277(3) . ?
C7 H7 0.9500 . ?
N1 C8 1.427(3) . ?
C8 C9 1.408(3) . ?
C8 C13 1.412(3) . ?
C9 C10 1.392(4) . ?
C9 C14 1.526(3) . ?
C10 C11 1.386(4) . ?
C10 H10 0.9500 . ?
C11 C12 1.386(4) . ?
C11 H11 0.9500 . ?
C12 C13 1.396(4) . ?
C12 H12 0.9500 . ?
C13 C17 1.523(4) . ?
C14 C16 1.527(4) . ?
C14 C15 1.529(4) . ?
C14 H14 1.0000 . ?
C15 H15A 0.9800 . ?
C15 H15B 0.9800 . ?
C15 H15C 0.9800 . ?
C16 H16A 0.9800 . ?
C16 H16B 0.9800 . ?
C16 H16C 0.9800 . ?
C17 C19 1.528(4) . ?
C17 C18 1.539(4) . ?
C17 H17 1.0000 . ?
C18 H18A 0.9800 . ?
C18 H18B 0.9800 . ?
C18 H18C 0.9800 . ?
C19 H19A 0.9800 . ?
C19 H19B 0.9800 . ?
C19 H19C 0.9800 . ?
O2 C20 1.342(6) . ?
O2 H2 0.8400 . ?
C20 C25 1.403(7) . ?
C20 C21 1.415(8) . ?
C21 C22 1.380(7) . ?
C21 Br3 1.879(6) . ?
C22 C23 1.392(8) . ?
C22 H22 0.9500 . ?
C23 C24 1.382(7) . ?
C23 Br4 1.894(5) . ?
C24 C25 1.394(6) . ?
C24 H24 0.9500 . ?
C25 C26 1.462(6) . ?
C26 N2 1.274(6) . ?
C26 H26 0.9500 . ?
N2 C27 1.620(8) . ?
C27 C28 1.412(8) . ?
C27 C32 1.434(9) . ?
C28 C29 1.356(7) . ?
C28 C33 1.519(7) . ?
C29 C30 1.382(4) . ?
C29 C28X 1.445(8) . ?
C29 H29 0.9500 . ?
C29 H29X 0.9500 . ?
C30 C31 1.382(4) . ?
C30 H30 0.9500 . ?
C31 C32X 1.380(9) . ?
C31 C32 1.401(8) . ?
C31 H31 0.9500 . ?
C31 H31X 0.9500 . ?
C32 C36 1.529(8) . ?
C33 C34 1.519(8) . ?
C33 C35 1.555(9) . ?
C33 H33 1.0000 . ?
C34 H34A 0.9800 . ?
C34 H34B 0.9800 . ?
C34 H34C 0.9800 . ?
C35 H35A 0.9800 . ?
C35 H35B 0.9800 . ?
C35 H35C 0.9800 . ?
C36 C32X 1.500(8) . ?
C36 C38 1.510(5) . ?
C36 C37 1.542(5) . ?
C36 H36 1.0000 . ?
C37 H37A 0.9800 . ?
C37 H37B 0.9800 . ?
C37 H37C 0.9800 . ?
C38 H38A 0.9800 . ?
C38 H38B 0.9800 . ?
C38 H38C 0.9800 . ?
O2X C20X 1.336(6) . ?
O2X H2X 0.8400 . ?
C20X C25X 1.404(7) . ?
C20X C21X 1.408(7) . ?
C21X C22X 1.381(9) . ?
C21X Br3X 1.885(6) . ?
C22X C23X 1.383(8) . ?
C22X H22X 0.9500 . ?
C23X C24X 1.376(8) . ?
C23X Br4X 1.896(6) . ?
C24X C25X 1.389(7) . ?
C24X H24X 0.9500 . ?
C25X C26X 1.473(7) . ?
C26X N2X 1.263(7) . ?
C26X H26X 0.9500 . ?
N2X C27X 1.474(7) . ?
C27X C32X 1.395(10) . ?
C27X C28X 1.396(9) . ?
C28X C33X 1.548(8) . ?
C33X C34X 1.485(10) . ?
C33X C35X 1.530(9) . ?
C33X H33X 1.0000 . ?
C34X H34D 0.9800 . ?
C34X H34E 0.9800 . ?
C34X H34F 0.9800 . ?
C35X H35D 0.9800 . ?
C35X H35E 0.9800 . ?
C35X H35F 0.9800 . ?

loop_
_geom_hbond_atom_site_label_D
_geom_hbond_atom_site_label_H
_geom_hbond_atom_site_label_A
_geom_hbond_distance_DH
_geom_hbond_distance_HA
_geom_hbond_distance_DA
_geom_hbond_angle_DHA
_geom_hbond_site_symmetry_A
_geom_hbond_publ_flag
O1 H1 N1 0.837(18) 1.86(2) 2.621(3) 150(3) . yes
O1 H1 Br4X 0.837(18) 2.97(3) 3.399(2) 115(3) . yes
O2 H2 N2 0.84 1.91 2.642(7) 144.2 . yes
O2X H2X N2X 0.84 1.88 2.615(6) 145.9 . yes

loop_
_geom_torsion_atom_site_label_1
_geom_torsion_atom_site_label_2
_geom_torsion_atom_site_label_3
_geom_torsion_atom_site_label_4
_geom_torsion
_geom_torsion_site_symmetry_1
_geom_torsion_site_symmetry_2
_geom_torsion_site_symmetry_3
_geom_torsion_site_symmetry_4
_geom_torsion_publ_flag
O1 C1 C2 C3 179.2(2) . . . . ?
C6 C1 C2 C3 -1.0(4) . . . . ?
O1 C1 C2 Br1 -0.6(3) . . . . ?
C6 C1 C2 Br1 179.23(18) . . . . ?
C1 C2 C3 C4 0.6(4) . . . . ?
Br1 C2 C3 C4 -179.65(19) . . . . ?
C2 C3 C4 C5 0.3(4) . . . . ?
C2 C3 C4 Br2 -179.31(19) . . . . ?
C3 C4 C5 C6 -0.6(4) . . . . ?
Br2 C4 C5 C6 178.94(19) . . . . ?
C4 C5 C6 C1 0.2(4) . . . . ?
C4 C5 C6 C7 179.7(2) . . . . ?
O1 C1 C6 C5 -179.6(2) . . . . ?
C2 C1 C6 C5 0.6(4) . . . . ?
O1 C1 C6 C7 0.9(4) . . . . ?
C2 C1 C6 C7 -178.9(2) . . . . ?
C5 C6 C7 N1 -179.6(2) . . . . ?
C1 C6 C7 N1 -0.1(4) . . . . ?
C6 C7 N1 C8 175.1(2) . . . . ?
C7 N1 C8 C9 119.3(3) . . . . ?
C7 N1 C8 C13 -63.4(3) . . . . ?
C13 C8 C9 C10 4.9(4) . . . . ?
N1 C8 C9 C10 -177.8(2) . . . . ?
C13 C8 C9 C14 -175.5(2) . . . . ?
N1 C8 C9 C14 1.8(4) . . . . ?
C8 C9 C10 C11 -1.8(4) . . . . ?
C14 C9 C10 C11 178.6(3) . . . . ?
C9 C10 C11 C12 -1.6(4) . . . . ?
C10 C11 C12 C13 2.0(4) . . . . ?
C11 C12 C13 C8 1.0(4) . . . . ?
C11 C12 C13 C17 -175.4(3) . . . . ?
C9 C8 C13 C12 -4.4(4) . . . . ?
N1 C8 C13 C12 178.3(2) . . . . ?
C9 C8 C13 C17 171.8(2) . . . . ?
N1 C8 C13 C17 -5.5(4) . . . . ?
C10 C9 C14 C16 66.9(3) . . . . ?
C8 C9 C14 C16 -112.7(3) . . . . ?
C10 C9 C14 C15 -56.7(3) . . . . ?
C8 C9 C14 C15 123.7(3) . . . . ?
C12 C13 C17 C19 -71.8(3) . . . . ?
C8 C13 C17 C19 112.1(3) . . . . ?
C12 C13 C17 C18 52.4(3) . . . . ?
C8 C13 C17 C18 -123.7(3) . . . . ?
O2 C20 C21 C22 178.5(6) . . . . ?
C25 C20 C21 C22 -0.9(9) . . . . ?
O2 C20 C21 Br3 -1.0(8) . . . . ?
C25 C20 C21 Br3 179.5(4) . . . . ?
C20 C21 C22 C23 0.8(11) . . . . ?
Br3 C21 C22 C23 -179.6(6) . . . . ?
C21 C22 C23 C24 -0.5(11) . . . . ?
C21 C22 C23 Br4 -179.7(6) . . . . ?
C22 C23 C24 C25 0.3(9) . . . . ?
Br4 C23 C24 C25 179.6(4) . . . . ?
C23 C24 C25 C20 -0.5(8) . . . . ?
C23 C24 C25 C26 179.9(5) . . . . ?
O2 C20 C25 C24 -178.7(5) . . . . ?
C21 C20 C25 C24 0.8(8) . . . . ?
O2 C20 C25 C26 0.9(8) . . . . ?
C21 C20 C25 C26 -179.6(5) . . . . ?
C24 C25 C26 N2 -179.0(5) . . . . ?
C20 C25 C26 N2 1.4(8) . . . . ?
C25 C26 N2 C27 178.5(5) . . . . ?
C26 N2 C27 C28 -73.5(7) . . . . ?
C26 N2 C27 C32 134.6(11) . . . . ?
C32 C27 C28 C29 0.7(14) . . . . ?
N2 C27 C28 C29 -147.1(5) . . . . ?
C32 C27 C28 C33 170.1(13) . . . . ?
N2 C27 C28 C33 22.3(9) . . . . ?
C27 C28 C29 C30 -10.4(8) . . . . ?
C33 C28 C29 C30 179.9(5) . . . . ?
C28 C29 C30 C31 11.5(6) . . . . ?
C28X C29 C30 C31 -7.8(5) . . . . ?
C29 C30 C31 C32X -1.4(14) . . . . ?
C29 C30 C31 C32 -2.4(13) . . . . ?
C30 C31 C32 C27 -7(2) . . . . ?
C30 C31 C32 C36 178.8(11) . . . . ?
C28 C27 C32 C31 8(2) . . . . ?
N2 C27 C32 C31 161.2(14) . . . . ?
C28 C27 C32 C36 -178.2(13) . . . . ?
N2 C27 C32 C36 -25(2) . . . . ?
C29 C28 C33 C34 -30.5(8) . . . . ?
C27 C28 C33 C34 160.3(6) . . . . ?
C29 C28 C33 C35 92.6(7) . . . . ?
C27 C28 C33 C35 -76.6(7) . . . . ?
C31 C32 C36 C38 -85.3(18) . . . . ?
C27 C32 C36 C38 100.6(19) . . . . ?
C31 C32 C36 C37 38(2) . . . . ?
C27 C32 C36 C37 -135.7(16) . . . . ?
O2X C20X C21X C22X -178.0(7) . . . . ?
C25X C20X C21X C22X 1.4(9) . . . . ?
O2X C20X C21X Br3X 2.7(8) . . . . ?
C25X C20X C21X Br3X -177.9(4) . . . . ?
C20X C21X C22X C23X -0.3(12) . . . . ?
Br3X C21X C22X C23X 178.9(6) . . . . ?
C21X C22X C23X C24X -1.7(12) . . . . ?
C21X C22X C23X Br4X 178.1(7) . . . . ?
C22X C23X C24X C25X 2.6(10) . . . . ?
Br4X C23X C24X C25X -177.1(5) . . . . ?
C23X C24X C25X C20X -1.6(9) . . . . ?
C23X C24X C25X C26X 179.7(6) . . . . ?
O2X C20X C25X C24X 178.9(5) . . . . ?
C21X C20X C25X C24X -0.4(8) . . . . ?
O2X C20X C25X C26X -2.4(8) . . . . ?
C21X C20X C25X C26X 178.3(5) . . . . ?
C24X C25X C26X N2X -177.7(5) . . . . ?
C20X C25X C26X N2X 3.6(8) . . . . ?
C25X C26X N2X C27X -177.1(5) . . . . ?
C26X N2X C27X C32X -96.4(12) . . . . ?
C26X N2X C27X C28X 119.0(6) . . . . ?
C32X C27X C28X C29 -2.2(16) . . . . ?
N2X C27X C28X C29 143.1(6) . . . . ?
C32X C27X C28X C33X 173.9(14) . . . . ?
N2X C27X C28X C33X -40.8(8) . . . . ?
C30 C29 C28X C27X 9.5(8) . . . . ?
C30 C29 C28X C33X -166.5(5) . . . . ?
C30 C31 C32X C27X 9(3) . . . . ?
C30 C31 C32X C36 179.6(13) . . . . ?
C28X C27X C32X C31 -7(3) . . . . ?
N2X C27X C32X C31 -146.0(14) . . . . ?
C28X C27X C32X C36 -177.9(13) . . . . ?
N2X C27X C32X C36 43(2) . . . . ?
C38 C36 C32X C31 -86(2) . . . . ?
C37 C36 C32X C31 36(2) . . . . ?
C38 C36 C32X C27X 84.7(19) . . . . ?
C37 C36 C32X C27X -152.8(16) . . . . ?
C27X C28X C33X C34X 131.5(8) . . . . ?
C29 C28X C33X C34X -52.6(9) . . . . ?
C27X C28X C33X C35X -106.4(8) . . . . ?
C29 C28X C33X C35X 69.6(9) . . . . ?
